data_7717798
loop_
_publ_author_name
'VELAZQUEZ GARCIA, JOSE DE JESUS'
'de los Santos Valladares, Luis'
'Barnes, Crispin'
'K\"onig, Sandra'
'Fr\"oba, Michael'
'Baran, Volodymyr'
'Knjo, Bassima'
'Khademhir, Faegheh'
'Ekineken, Aliyenur'
'Hain, Fabienne'
'Carstens, Evke'
'Spillner, Tom'
'Asprilla Herrera, Lina Maria'
'\/Lukaszczyk, Weronika'
'Techert, Simone'

_publ_section_title
;
 Neutral and ionic Co(II) Metal-Organic Frameworks with 2-Methylimidazole
 and Trimesate: Design and Evaluation for Molecule Encapsulation and Slow
 Release
;
_journal_name_full 'Dalton Transactions'
_journal_paper_doi 10.1039/D4DT02679A
_journal_year 2025
_chemical_formula_moiety 'C52 H36 Co4 N8 O24, C4 H7 N2'
_chemical_formula_sum 'C56 H43 Co4 N10 O24'
_chemical_formula_weight 1475.72
_space_group_crystal_system triclinic
_space_group_IT_number 2
_space_group_name_Hall '-P 1'
_space_group_name_H-M_alt 'P -1'
_atom_sites_solution_hydrogens geom
_atom_sites_solution_primary dual
_audit_creation_date 2024-08-15
_audit_creation_method
;
Olex2 1.5
(compiled 2024.02.16 svn.r378c4104 for OlexSys, GUI svn.r6928)
;
_audit_update_record
;
2024-08-16 deposited with the CCDC.	2024-12-05 downloaded from the CCDC.
;
_cell_angle_alpha 115.202(6)
_cell_angle_beta 115.230(6)
_cell_angle_gamma 89.994(7)
_cell_formula_units_Z 2
_cell_length_a 17.290(2)
_cell_length_b 17.269(2)
_cell_length_c 20.254(3)
_cell_measurement_reflns_used 9864
_cell_measurement_temperature 296.15
_cell_measurement_theta_max 26.24
_cell_measurement_theta_min 2.23
_cell_volume 4826.7(12)
_computing_molecular_graphics 'Olex2 1.5 (Dolomanov et al., 2009)'
_computing_publication_material 'Olex2 1.5 (Dolomanov et al., 2009)'
_computing_structure_refinement 'SHELXL 2018/3 (Sheldrick, 2015)'
_computing_structure_solution 'SHELXT 2018/2 (Sheldrick, 2018)'
_diffrn_ambient_temperature 296.15
_diffrn_measured_fraction_theta_full 0.998
_diffrn_measured_fraction_theta_max 0.992
_diffrn_measurement_device_type 'CCD area detector'
_diffrn_measurement_method 'phi and omega scans'
_diffrn_radiation_type MoK\a
_diffrn_radiation_wavelength 0.71073
_diffrn_reflns_av_R_equivalents 0.0470
_diffrn_reflns_av_unetI/netI 0.0329
_diffrn_reflns_Laue_measured_fraction_full 0.998
_diffrn_reflns_Laue_measured_fraction_max 0.992
_diffrn_reflns_limit_h_max 21
_diffrn_reflns_limit_h_min -21
_diffrn_reflns_limit_k_max 21
_diffrn_reflns_limit_k_min -21
_diffrn_reflns_limit_l_max 25
_diffrn_reflns_limit_l_min -25
_diffrn_reflns_number 102314
_diffrn_reflns_point_group_measured_fraction_full 0.998
_diffrn_reflns_point_group_measured_fraction_max 0.992
_diffrn_reflns_theta_full 25.242
_diffrn_reflns_theta_max 26.485
_diffrn_reflns_theta_min 1.260
_diffrn_source_current 0.6
_diffrn_source_power 0.03
_diffrn_source_voltage 50.0
_exptl_absorpt_coefficient_mu 0.733
_exptl_absorpt_correction_T_max 0.7456
_exptl_absorpt_correction_T_min 0.6174
_exptl_absorpt_correction_type multi-scan
_exptl_absorpt_process_details
;
SADABS-2012/1 (Bruker,2012) was used for absorption correction.
wR2(int) was 0.1372 before and 0.0625 after correction.
The Ratio of minimum to maximum transmission is 0.8281.
The \l/2 correction factor is 0.0015.
;
_exptl_crystal_colour 'dull bluish violet'
_exptl_crystal_colour_lustre dull
_exptl_crystal_colour_modifier bluish
_exptl_crystal_colour_primary violet
_exptl_crystal_density_diffrn 1.015
_exptl_crystal_description prism
_exptl_crystal_F_000 1498
_exptl_crystal_size_max 0.351
_exptl_crystal_size_mid 0.092
_exptl_crystal_size_min 0.08
_refine_diff_density_max 0.654
_refine_diff_density_min -0.343
_refine_diff_density_rms 0.071
_refine_ls_extinction_method none
_refine_ls_goodness_of_fit_ref 1.022
_refine_ls_hydrogen_treatment constr
_refine_ls_matrix_type full
_refine_ls_number_parameters 907
_refine_ls_number_reflns 19845
_refine_ls_number_restraints 0
_refine_ls_restrained_S_all 1.022
_refine_ls_R_factor_all 0.0642
_refine_ls_R_factor_gt 0.0517
_refine_ls_shift/su_max 0.001
_refine_ls_shift/su_mean 0.000
_refine_ls_structure_factor_coef Fsqd
_refine_ls_weighting_details 'w=1/[\s^2^(Fo^2^)+(0.1044P)^2^+2.0316P] where P=(Fo^2^+2Fc^2^)/3'
_refine_ls_weighting_scheme calc
_refine_ls_wR_factor_gt 0.1574
_refine_ls_wR_factor_ref 0.1695
_reflns_Friedel_coverage 0.000
_reflns_number_gt 15170
_reflns_number_total 19845
_reflns_threshold_expression 'I > 2\s(I)'
_cod_data_source_file d4dt02679a20.cif
_cod_data_source_block mo_cov_3_s1_290k_0m
_cod_original_cell_volume 4826.9(12)
_cod_database_code 7717798
_shelx_shelxl_version_number 2018/3
_shelx_space_group_comment
;
The symmetry employed for this shelxl refinement is uniquely defined
by the following loop, which should always be used as a source of
symmetry information in preference to the above space-group names.
They are only intended as comments.
;
_shelx_estimated_absorpt_t_max 0.944
_shelx_estimated_absorpt_t_min 0.783
_olex2_refinement_description
;
1. Fixed Uiso
 At 1.2 times of:
  All C(H) groups, All N(H) groups
 At 1.5 times of:
  All C(H,H,H) groups
2. Others
 Fixed Sof: N2(0.5) H2(0.5) N3(0.5) H3(0.5) N1(0.5) H1(0.5) N4(0.5) H4(0.5)
 C56(0.5) H56(0.5) C58(0.5) H58(0.5) C55(0.5) H55(0.5) C57(0.5) H57(0.5)
 C53(0.5) H53A(0.5) H53B(0.5) H53C(0.5) C60(0.5) H60A(0.5) H60B(0.5) H60C(0.5)
 C54(0.5) C59(0.5)
3.a Aromatic/amide H refined with riding coordinates:
 C9(H9), C36(H36), C32(H32), C7(H7), C27(H27), C16(H16), C18(H18), C23(H23),
 C25(H25), C14(H14), C34(H34), C5(H5), N11(H11), N7(H7A), N5(H5A), N9(H9A),
 C46(H46), C37(H37), C38(H38), C51(H51), C45(H45), C44(H44), C43(H43), C52(H52),
  N2(H2), N3(H3), N1(H1), N4(H4), C56(H56), C58(H58), C55(H55), C57(H57)
3.b Idealised Me refined as rotating group:
 C41(H41A,H41B,H41C), C48(H48A,H48B,H48C), C49(H49A,H49B,H49C), C40(H40A,H40B,
 H40C), C53(H53A,H53B,H53C), C60(H60A,H60B,H60C)
;
_smtbx_masks_void_probe_radius 1.2
_smtbx_masks_void_truncation_radius 1.2
_olex2_submission_special_instructions 'No special instructions were received'

loop_
_space_group_symop_operation_xyz
'x, y, z'
'-x, -y, -z'

loop_
_atom_site_label
_atom_site_type_symbol
_atom_site_fract_x
_atom_site_fract_y
_atom_site_fract_z
_atom_site_U_iso_or_equiv
_atom_site_adp_type
_atom_site_occupancy
_atom_site_site_symmetry_order
_atom_site_calc_flag
_atom_site_refinement_flags_posn
_atom_site_refinement_flags_adp
_atom_site_refinement_flags_occupancy
_atom_site_disorder_assembly
_atom_site_disorder_group
Co1 Co 0.06837(2) 0.88340(2) 0.14700(2) 0.04538(11) Uani 1 1 d . . . . .
Co2 Co 0.23624(2) 0.43172(2) 0.35298(2) 0.04530(11) Uani 1 1 d . . . . .
Co3 Co 0.42140(2) 0.73639(2) 0.85305(2) 0.04544(11) Uani 1 1 d . . . . .
Co4 Co 0.38330(2) 1.07867(2) 0.64697(2) 0.04547(11) Uani 1 1 d . . . . .
O12 O 0.27940(15) 0.43539(13) 0.46146(12) 0.0582(5) Uani 1 1 d . . . . .
O6 O 0.52641(13) 0.77982(15) 0.96150(12) 0.0587(5) Uani 1 1 d . . . . .
O19 O 0.06453(14) 0.81831(14) 0.03846(12) 0.0581(5) Uani 1 1 d . . . . .
O18 O 0.15685(15) 0.86833(16) 0.24046(13) 0.0630(6) Uani 1 1 d . . . . .
O23 O -0.12773(14) 0.65653(14) -0.25988(13) 0.0622(5) Uani 1 1 d . . . . .
O14 O 0.31832(15) 0.97398(13) 0.53850(12) 0.0581(5) Uani 1 1 d . . . . .
O7 O 0.41622(15) 0.62793(14) 0.75960(13) 0.0625(6) Uani 1 1 d . . . . .
O2 O 0.63187(16) 0.91641(15) 1.25979(13) 0.0627(6) Uani 1 1 d . . . . .
O11 O 0.2661(2) 0.29246(15) 0.40938(14) 0.0805(7) Uani 1 1 d . . . . .
O13 O 0.35661(19) 0.88304(16) 0.59040(14) 0.0790(7) Uani 1 1 d . . . . .
O15 O 0.24768(19) 0.56075(15) 0.39497(16) 0.0740(7) Uani 1 1 d . . . . .
O10 O 0.35290(18) 0.16553(15) 0.60484(16) 0.0745(7) Uani 1 1 d . . . . .
O21 O 0.33414(16) 0.74761(19) -0.10510(16) 0.0747(7) Uani 1 1 d . . . . .
O5 O 0.61729(17) 0.7664(2) 0.90954(14) 0.0812(8) Uani 1 1 d . . . . .
O4 O 0.93921(15) 0.85284(17) 1.10510(16) 0.0740(7) Uani 1 1 d . . . . .
O20 O 0.20778(15) 0.85684(19) 0.09051(14) 0.0799(7) Uani 1 1 d . . . . .
N10 N 0.3320(2) 0.3973(2) 0.3213(2) 0.0729(8) Uani 1 1 d . . . . .
N12 N 0.1026(2) 1.01054(18) 0.17877(19) 0.0718(8) Uani 1 1 d . . . . .
C17 C 0.32263(18) 0.37803(17) 0.55435(16) 0.0466(6) Uani 1 1 d . . . . .
N6 N 0.4238(2) 0.8321(2) 0.8213(2) 0.0736(8) Uani 1 1 d . . . . .
C22 C 0.26821(19) 0.82360(18) 0.44533(16) 0.0473(6) Uani 1 1 d . . . . .
O3 O 0.98478(17) 0.9249(2) 1.23787(18) 0.1050(11) Uani 1 1 d . . . . .
O9 O 0.4248(2) 0.2532(2) 0.73756(19) 0.1071(11) Uani 1 1 d . . . . .
C31 C 0.12181(18) 0.76825(18) -0.05441(16) 0.0471(6) Uani 1 1 d . . . . .
C9 C 0.76258(19) 0.83349(19) 1.06898(18) 0.0532(7) Uani 1 1 d . . . . .
H9 H 0.774606 0.816568 1.024814 0.064 Uiso 1 1 calc R U . . .
O16 O 0.1871(3) 0.51555(17) 0.26240(18) 0.1044(11) Uani 1 1 d . . . . .
N8 N 0.51068(18) 1.0760(2) 0.6788(2) 0.0734(8) Uani 1 1 d . . . . .
C12 C 0.2859(2) 0.36638(19) 0.46800(17) 0.0525(7) Uani 1 1 d . . . . .
O22 O 0.2466(2) 0.6868(3) -0.23793(19) 0.1064(11) Uani 1 1 d . . . . .
O8 O 0.4151(3) 0.5726(2) 0.83823(16) 0.1039(11) Uani 1 1 d . . . . .
O1 O 0.7659(2) 0.9155(3) 1.33844(16) 0.1017(10) Uani 1 1 d . . . . .
C36 C 0.19355(19) 0.7644(2) -0.06906(18) 0.0524(7) Uani 1 1 d . . . . .
H36 H 0.249650 0.791618 -0.024854 0.063 Uiso 1 1 calc R U . . .
O17 O 0.0767(2) 0.7342(2) 0.16188(16) 0.1021(10) Uani 1 1 d . . . . .
C32 C 0.03813(18) 0.72776(18) -0.12077(16) 0.0469(6) Uani 1 1 d . . . . .
H32 H -0.010236 0.731350 -0.111373 0.056 Uiso 1 1 calc R U . . .
C35 C 0.1822(2) 0.7200(2) -0.14927(19) 0.0561(7) Uani 1 1 d . . . . .
C8 C 0.67612(18) 0.82284(18) 1.05434(16) 0.0474(6) Uani 1 1 d . . . . .
C7 C 0.65868(19) 0.84852(18) 1.12054(17) 0.0478(6) Uani 1 1 d . . . . .
H7 H 0.600949 0.842501 1.111181 0.057 Uiso 1 1 calc R U . . .
C27 C 0.22799(19) 0.84124(18) 0.37922(17) 0.0480(6) Uani 1 1 d . . . . .
H27 H 0.231741 0.899068 0.388655 0.058 Uiso 1 1 calc R U . . .
O24 O -0.0725(2) 0.5766(2) -0.33813(16) 0.1021(10) Uani 1 1 d . . . . .
C16 C 0.3332(2) 0.30644(19) 0.56924(18) 0.0530(7) Uani 1 1 d . . . . .
H16 H 0.316101 0.250200 0.525108 0.064 Uiso 1 1 calc R U . . .
C18 C 0.34859(18) 0.46215(18) 0.62072(17) 0.0476(6) Uani 1 1 d . . . . .
H18 H 0.342674 0.510512 0.611233 0.057 Uiso 1 1 calc R U . . .
C23 C 0.2643(2) 0.73741(19) 0.43074(18) 0.0538(7) Uani 1 1 d . . . . .
H23 H 0.291557 0.725420 0.474949 0.065 Uiso 1 1 calc R U . . .
C15 C 0.3691(2) 0.3179(2) 0.64923(19) 0.0561(7) Uani 1 1 d . . . . .
C19 C 0.3178(2) 0.89845(19) 0.53186(17) 0.0526(7) Uani 1 1 d . . . . .
C6 C 0.7269(2) 0.8831(2) 1.20060(17) 0.0531(7) Uani 1 1 d . . . . .
C4 C 0.8314(2) 0.8694(2) 1.14954(19) 0.0575(7) Uani 1 1 d . . . . .
C25 C 0.1787(2) 0.6869(2) 0.28547(19) 0.0610(8) Uani 1 1 d . . . . .
H25 H 0.148342 0.641099 0.231787 0.073 Uiso 1 1 calc R U . . .
C24 C 0.2197(2) 0.66848(19) 0.35040(19) 0.0567(7) Uani 1 1 d . . . . .
C26 C 0.1822(2) 0.7731(2) 0.29908(17) 0.0529(7) Uani 1 1 d . . . . .
C33 C 0.02624(19) 0.6822(2) -0.20068(17) 0.0530(7) Uani 1 1 d . . . . .
C14 C 0.3935(2) 0.4016(2) 0.71458(19) 0.0608(8) Uani 1 1 d . . . . .
H14 H 0.416962 0.409399 0.768297 0.073 Uiso 1 1 calc R U . . .
C34 C 0.0988(2) 0.6786(2) -0.21447(19) 0.0602(8) Uani 1 1 d . . . . .
H34 H 0.090968 0.648080 -0.268148 0.072 Uiso 1 1 calc R U . . .
C13 C 0.3832(2) 0.47402(19) 0.70073(17) 0.0532(7) Uani 1 1 d . . . . .
C28 C 0.13363(19) 0.8180(2) 0.03179(17) 0.0529(7) Uani 1 1 d . . . . .
C3 C 0.6014(2) 0.78608(19) 0.96808(17) 0.0517(7) Uani 1 1 d . . . . .
C5 C 0.8130(2) 0.8931(2) 1.21436(19) 0.0611(8) Uani 1 1 d . . . . .
H5 H 0.858780 0.916071 1.268044 0.073 Uiso 1 1 calc R U . . .
C29 C -0.0640(2) 0.6356(2) -0.27161(19) 0.0616(8) Uani 1 1 d . . . . .
C2 C 0.7074(2) 0.9075(2) 1.27157(19) 0.0611(8) Uani 1 1 d . . . . .
C10 C 0.4075(2) 0.5640(2) 0.77158(19) 0.0623(8) Uani 1 1 d . . . . .
C21 C 0.1360(2) 0.7922(2) 0.22851(19) 0.0631(8) Uani 1 1 d . . . . .
C11 C 0.3833(2) 0.2408(2) 0.6655(2) 0.0680(9) Uani 1 1 d . . . . .
C30 C 0.2594(2) 0.7179(3) -0.1653(2) 0.0678(9) Uani 1 1 d . . . . .
C1 C 0.9249(2) 0.8836(2) 1.1654(2) 0.0676(9) Uani 1 1 d . . . . .
C20 C 0.2177(3) 0.5752(2) 0.3344(2) 0.0682(9) Uani 1 1 d . . . . .
N11 N 0.1487(3) 1.1535(2) 0.2481(3) 0.1134(15) Uani 1 1 d . . . . .
H11 H 0.172923 1.205578 0.288854 0.136 Uiso 1 1 calc R U . . .
N7 N 0.6531(2) 1.0993(3) 0.7476(3) 0.1128(15) Uani 1 1 d . . . . .
H7A H 0.705096 1.115788 0.788502 0.135 Uiso 1 1 calc R U . . .
N5 N 0.4008(3) 0.9050(3) 0.7513(3) 0.1125(14) Uani 1 1 d . . . . .
H5A H 0.384779 0.916342 0.710506 0.135 Uiso 1 1 calc R U . . .
N9 N 0.4057(3) 0.3515(3) 0.2523(3) 0.1110(14) Uani 1 1 d . . . . .
H9A H 0.416991 0.326918 0.211480 0.133 Uiso 1 1 calc R U . . .
C47 C 0.3270(3) 0.3577(3) 0.2463(3) 0.0962(14) Uani 1 1 d . . . . .
C50 C 0.1430(3) 1.0811(3) 0.2544(3) 0.0950(14) Uani 1 1 d . . . . .
C42 C 0.5803(3) 1.1109(3) 0.7535(3) 0.0949(14) Uani 1 1 d . . . . .
C39 C 0.3884(3) 0.8262(3) 0.7450(3) 0.0936(13) Uani 1 1 d . . . . .
C46 C 0.4169(3) 0.4138(4) 0.3763(4) 0.119(2) Uani 1 1 d . . . . .
H46 H 0.440602 0.436972 0.433347 0.143 Uiso 1 1 calc R U . . .
C37 C 0.4617(5) 0.9168(3) 0.8759(4) 0.120(2) Uani 1 1 d . . . . .
H37 H 0.494806 0.940613 0.932978 0.144 Uiso 1 1 calc R U . . .
C38 C 0.4413(5) 0.9626(3) 0.8292(4) 0.1142(18) Uani 1 1 d . . . . .
H38 H 0.454448 1.023220 0.850351 0.137 Uiso 1 1 calc R U . . .
C51 C 0.1116(4) 1.1332(3) 0.1702(4) 0.1139(18) Uani 1 1 d . . . . .
H51 H 0.103457 1.172217 0.148562 0.137 Uiso 1 1 calc R U . . .
C45 C 0.4626(3) 0.3885(4) 0.3295(4) 0.1144(19) Uani 1 1 d . . . . .
H45 H 0.523201 0.397114 0.350690 0.137 Uiso 1 1 calc R U . . .
C44 C 0.5410(3) 1.0380(5) 0.6236(4) 0.1186(19) Uani 1 1 d . . . . .
H44 H 0.507808 1.004731 0.566561 0.142 Uiso 1 1 calc R U . . .
C43 C 0.6334(3) 1.0590(5) 0.6702(4) 0.1144(18) Uani 1 1 d . . . . .
H43 H 0.672798 1.046141 0.649112 0.137 Uiso 1 1 calc R U . . .
C52 C 0.0863(4) 1.0415(3) 0.1252(4) 0.121(2) Uani 1 1 d . . . . .
H52 H 0.062346 1.008192 0.068090 0.146 Uiso 1 1 calc R U . . .
C41 C 0.5801(4) 1.1566(5) 0.8344(3) 0.159(3) Uani 1 1 d . . . . .
H41A H 0.591602 1.218845 0.853994 0.238 Uiso 1 1 calc R U . . .
H41B H 0.624766 1.142946 0.873745 0.238 Uiso 1 1 calc R U . . .
H41C H 0.523928 1.137541 0.827756 0.238 Uiso 1 1 calc R U . . .
C48 C 0.2449(4) 0.3218(6) 0.1654(3) 0.158(3) Uani 1 1 d . . . . .
H48A H 0.246202 0.353026 0.136295 0.236 Uiso 1 1 calc R U . . .
H48B H 0.195019 0.328578 0.175152 0.236 Uiso 1 1 calc R U . . .
H48C H 0.240711 0.260631 0.132784 0.236 Uiso 1 1 calc R U . . .
C49 C 0.1786(6) 1.0798(4) 0.3352(3) 0.160(3) Uani 1 1 d . . . . .
H49A H 0.228266 1.127981 0.376110 0.241 Uiso 1 1 calc R U . . .
H49B H 0.196391 1.025555 0.329136 0.241 Uiso 1 1 calc R U . . .
H49C H 0.134161 1.085126 0.352420 0.241 Uiso 1 1 calc R U . . .
C40 C 0.3444(5) 0.7446(4) 0.6653(3) 0.157(3) Uani 1 1 d . . . . .
H40A H 0.282760 0.732283 0.647902 0.235 Uiso 1 1 calc R U . . .
H40B H 0.368722 0.696814 0.671831 0.235 Uiso 1 1 calc R U . . .
H40C H 0.353179 0.751781 0.624302 0.235 Uiso 1 1 calc R U . . .
N2 N 0.6955(5) 0.9748(5) 0.8395(6) 0.097(2) Uani 0.5 1 d . . P A 1
H2 H 0.724045 1.024960 0.854030 0.117 Uiso 0.5 1 calc R U P A 1
N3 N 0.5243(6) 0.8559(6) 0.6594(6) 0.099(2) Uani 0.5 1 d . . P B 2
H3 H 0.474605 0.870786 0.645515 0.119 Uiso 0.5 1 calc R U P B 2
N1 N 0.6442(6) 0.8647(5) 0.8397(6) 0.100(2) Uani 0.5 1 d . . P A 1
H1 H 0.629486 0.829404 0.854271 0.120 Uiso 0.5 1 calc R U P A 1
N4 N 0.6354(5) 0.8045(5) 0.6613(6) 0.102(3) Uani 0.5 1 d . . P B 2
H4 H 0.670874 0.775142 0.647309 0.123 Uiso 0.5 1 calc R U P B 2
C56 C 0.6447(13) 0.9158(8) 0.7607(8) 0.102(3) Uani 0.5 1 d . . P A 1
H56 H 0.631410 0.923604 0.714670 0.122 Uiso 0.5 1 calc R U P A 1
C58 C 0.6547(9) 0.8565(12) 0.7388(8) 0.099(3) Uani 0.5 1 d . . P B 2
H58 H 0.708597 0.871036 0.785066 0.118 Uiso 0.5 1 calc R U P B 2
C55 C 0.6168(12) 0.8443(9) 0.7602(9) 0.107(4) Uani 0.5 1 d . . P A 1
H55 H 0.584595 0.790481 0.714058 0.129 Uiso 0.5 1 calc R U P A 1
C57 C 0.5850(9) 0.8836(12) 0.7386(8) 0.101(3) Uani 0.5 1 d . . P B 2
H57 H 0.577971 0.916383 0.785094 0.121 Uiso 0.5 1 calc R U P B 2
C53 C 0.7406(9) 0.9917(6) 0.9843(6) 0.120(4) Uani 0.5 1 d . . P A 1
H53A H 0.802312 1.010565 1.005244 0.180 Uiso 0.5 1 calc R U P A 1
H53B H 0.731341 0.952372 1.003706 0.180 Uiso 0.5 1 calc R U P A 1
H53C H 0.716625 1.041823 1.003405 0.180 Uiso 0.5 1 calc R U P A 1
C60 C 0.5092(6) 0.7596(9) 0.5176(6) 0.122(4) Uani 0.5 1 d . . P B 2
H60A H 0.488923 0.698131 0.497012 0.182 Uiso 0.5 1 calc R U P B 2
H60B H 0.549946 0.767181 0.499061 0.182 Uiso 0.5 1 calc R U P B 2
H60C H 0.460239 0.784360 0.497342 0.182 Uiso 0.5 1 calc R U P B 2
C54 C 0.6984(7) 0.9479(7) 0.8965(9) 0.112(3) Uani 0.5 1 d . . P A 1
C59 C 0.5500(8) 0.8011(7) 0.6024(8) 0.112(3) Uani 0.5 1 d . . P B 2

loop_
_atom_site_aniso_label
_atom_site_aniso_U_11
_atom_site_aniso_U_22
_atom_site_aniso_U_33
_atom_site_aniso_U_23
_atom_site_aniso_U_13
_atom_site_aniso_U_12
Co1 0.0419(2) 0.0473(2) 0.03243(18) 0.01390(15) 0.01034(15) 0.00671(15)
Co2 0.0508(2) 0.04053(19) 0.03235(18) 0.01037(14) 0.01627(16) 0.00268(15)
Co3 0.0508(2) 0.0497(2) 0.03242(18) 0.01636(15) 0.01976(16) 0.01206(16)
Co4 0.0488(2) 0.0493(2) 0.03243(18) 0.01967(15) 0.01380(15) 0.00576(16)
O12 0.0764(14) 0.0516(11) 0.0404(10) 0.0220(9) 0.0219(10) 0.0125(10)
O6 0.0470(11) 0.0779(14) 0.0389(10) 0.0223(10) 0.0152(9) 0.0074(10)
O19 0.0535(12) 0.0685(13) 0.0404(10) 0.0157(9) 0.0222(9) 0.0070(10)
O18 0.0604(13) 0.0753(15) 0.0523(12) 0.0393(11) 0.0165(10) 0.0158(11)
O23 0.0502(12) 0.0584(12) 0.0502(12) 0.0170(10) 0.0093(10) -0.0001(10)
O14 0.0706(14) 0.0455(11) 0.0400(10) 0.0160(8) 0.0151(9) 0.0069(9)
O7 0.0736(14) 0.0484(11) 0.0505(12) 0.0094(9) 0.0307(11) 0.0081(10)
O2 0.0776(16) 0.0730(14) 0.0499(12) 0.0308(11) 0.0383(11) 0.0202(12)
O11 0.115(2) 0.0528(13) 0.0434(12) 0.0101(10) 0.0247(13) 0.0087(13)
O13 0.104(2) 0.0709(15) 0.0434(12) 0.0307(11) 0.0152(12) 0.0139(13)
O15 0.1022(19) 0.0509(12) 0.0758(16) 0.0353(12) 0.0421(14) 0.0172(12)
O10 0.0888(17) 0.0522(13) 0.0780(16) 0.0365(12) 0.0297(14) 0.0119(12)
O21 0.0557(14) 0.1011(19) 0.0762(16) 0.0437(15) 0.0363(13) 0.0219(13)
O5 0.0744(16) 0.115(2) 0.0433(12) 0.0256(13) 0.0306(12) 0.0146(14)
O4 0.0536(13) 0.0858(16) 0.0770(16) 0.0289(14) 0.0355(12) 0.0163(12)
O20 0.0537(13) 0.1046(19) 0.0433(12) 0.0157(12) 0.0103(10) -0.0002(13)
N10 0.074(2) 0.0748(18) 0.0727(19) 0.0250(15) 0.0470(17) 0.0097(15)
N12 0.0751(19) 0.0496(14) 0.0702(18) 0.0218(14) 0.0236(15) 0.0130(13)
C17 0.0511(15) 0.0437(13) 0.0372(13) 0.0170(11) 0.0163(11) 0.0066(11)
N6 0.095(2) 0.0730(19) 0.0732(19) 0.0473(16) 0.0438(17) 0.0345(17)
C22 0.0529(15) 0.0471(14) 0.0371(13) 0.0200(11) 0.0171(12) 0.0065(12)
O3 0.0486(14) 0.138(3) 0.0747(18) 0.0196(18) 0.0150(13) -0.0031(15)
O9 0.141(3) 0.088(2) 0.0734(18) 0.0546(16) 0.0174(18) 0.0176(18)
C31 0.0450(14) 0.0517(15) 0.0396(13) 0.0195(12) 0.0179(11) 0.0091(11)
C9 0.0536(16) 0.0554(16) 0.0477(15) 0.0189(13) 0.0268(13) 0.0106(13)
O16 0.166(3) 0.0491(14) 0.0713(18) 0.0133(13) 0.0484(19) 0.0139(16)
N8 0.0495(15) 0.095(2) 0.0719(19) 0.0438(17) 0.0209(14) 0.0063(14)
C12 0.0562(17) 0.0494(15) 0.0400(14) 0.0161(12) 0.0176(13) 0.0074(13)
O22 0.089(2) 0.168(3) 0.0756(18) 0.051(2) 0.0559(17) 0.033(2)
O8 0.161(3) 0.0824(19) 0.0480(14) 0.0129(13) 0.0505(17) 0.0018(19)
O1 0.100(2) 0.155(3) 0.0481(14) 0.0485(17) 0.0325(14) 0.044(2)
C36 0.0444(15) 0.0599(16) 0.0450(15) 0.0233(13) 0.0159(12) 0.0075(12)
O17 0.107(2) 0.101(2) 0.0473(14) 0.0321(14) -0.0032(14) -0.0128(17)
C32 0.0439(14) 0.0495(14) 0.0439(14) 0.0198(12) 0.0200(12) 0.0097(11)
C35 0.0518(16) 0.0691(19) 0.0493(16) 0.0283(14) 0.0251(13) 0.0170(14)
C8 0.0472(15) 0.0501(14) 0.0384(13) 0.0172(11) 0.0185(11) 0.0095(12)
C7 0.0464(14) 0.0521(15) 0.0441(14) 0.0214(12) 0.0219(12) 0.0107(12)
C27 0.0525(15) 0.0451(14) 0.0451(14) 0.0225(12) 0.0206(12) 0.0103(12)
O24 0.0832(19) 0.104(2) 0.0487(14) -0.0040(14) 0.0131(13) 0.0109(16)
C16 0.0575(17) 0.0434(14) 0.0453(15) 0.0166(12) 0.0180(13) 0.0057(12)
C18 0.0511(15) 0.0433(13) 0.0439(14) 0.0188(11) 0.0204(12) 0.0081(11)
C23 0.0638(18) 0.0544(16) 0.0455(15) 0.0269(13) 0.0244(14) 0.0138(13)
C15 0.0599(18) 0.0536(16) 0.0501(16) 0.0267(14) 0.0196(14) 0.0077(13)
C19 0.0583(17) 0.0531(16) 0.0402(14) 0.0205(12) 0.0195(13) 0.0117(13)
C6 0.0542(16) 0.0587(16) 0.0419(14) 0.0205(13) 0.0222(13) 0.0119(13)
C4 0.0489(16) 0.0600(17) 0.0505(16) 0.0190(14) 0.0196(13) 0.0109(13)
C25 0.075(2) 0.0473(15) 0.0415(15) 0.0124(13) 0.0198(14) 0.0008(14)
C24 0.0686(19) 0.0480(15) 0.0511(16) 0.0219(13) 0.0276(15) 0.0077(13)
C26 0.0568(17) 0.0551(16) 0.0414(14) 0.0242(13) 0.0172(13) 0.0087(13)
C33 0.0478(15) 0.0571(16) 0.0406(14) 0.0175(13) 0.0150(12) 0.0056(12)
C14 0.073(2) 0.0613(18) 0.0397(15) 0.0251(14) 0.0185(14) 0.0059(15)
C34 0.0620(19) 0.0709(19) 0.0416(15) 0.0198(14) 0.0261(14) 0.0172(15)
C13 0.0583(17) 0.0486(15) 0.0420(14) 0.0163(12) 0.0200(13) 0.0068(13)
C28 0.0508(16) 0.0563(16) 0.0405(14) 0.0195(13) 0.0157(13) 0.0078(13)
C3 0.0553(17) 0.0526(15) 0.0394(14) 0.0173(12) 0.0203(13) 0.0094(13)
C5 0.0500(16) 0.072(2) 0.0429(15) 0.0200(14) 0.0135(13) 0.0107(14)
C29 0.0583(19) 0.0607(18) 0.0410(16) 0.0158(14) 0.0112(14) 0.0042(15)
C2 0.072(2) 0.0679(19) 0.0422(16) 0.0245(14) 0.0272(15) 0.0149(16)
C10 0.068(2) 0.0576(18) 0.0449(16) 0.0125(14) 0.0249(15) 0.0049(15)
C21 0.0634(19) 0.073(2) 0.0431(16) 0.0293(15) 0.0152(14) 0.0109(16)
C11 0.070(2) 0.064(2) 0.075(2) 0.0432(19) 0.0279(18) 0.0130(16)
C30 0.061(2) 0.088(2) 0.072(2) 0.042(2) 0.0400(18) 0.0265(18)
C1 0.0483(17) 0.071(2) 0.073(2) 0.0262(18) 0.0281(17) 0.0116(15)
C20 0.087(2) 0.0481(17) 0.075(2) 0.0279(17) 0.043(2) 0.0154(16)
N11 0.154(4) 0.057(2) 0.104(3) 0.025(2) 0.052(3) 0.015(2)
N7 0.057(2) 0.143(4) 0.106(3) 0.046(3) 0.024(2) 0.005(2)
N5 0.145(4) 0.101(3) 0.108(3) 0.074(3) 0.049(3) 0.040(3)
N9 0.104(3) 0.141(4) 0.106(3) 0.049(3) 0.073(3) 0.029(3)
C47 0.112(4) 0.107(3) 0.103(3) 0.049(3) 0.079(3) 0.046(3)
C50 0.110(3) 0.056(2) 0.096(3) 0.017(2) 0.047(3) -0.001(2)
C42 0.055(2) 0.102(3) 0.100(3) 0.046(3) 0.016(2) 0.013(2)
C39 0.108(3) 0.105(3) 0.091(3) 0.069(3) 0.043(3) 0.024(3)
C46 0.067(3) 0.133(4) 0.116(4) 0.021(3) 0.046(3) -0.002(3)
C37 0.199(6) 0.064(3) 0.115(4) 0.045(3) 0.087(4) 0.042(3)
C38 0.188(6) 0.064(3) 0.121(4) 0.055(3) 0.087(4) 0.051(3)
C51 0.136(4) 0.067(3) 0.123(4) 0.060(3) 0.032(4) 0.025(3)
C45 0.067(3) 0.126(4) 0.129(5) 0.029(4) 0.060(3) 0.003(3)
C44 0.086(3) 0.191(6) 0.117(4) 0.089(4) 0.062(3) 0.040(4)
C43 0.067(3) 0.185(6) 0.120(4) 0.082(4) 0.057(3) 0.031(3)
C52 0.141(5) 0.081(3) 0.107(4) 0.055(3) 0.019(3) 0.020(3)
C41 0.104(4) 0.210(7) 0.063(3) 0.014(4) 0.006(3) 0.035(4)
C48 0.144(5) 0.235(8) 0.065(3) 0.044(4) 0.053(3) 0.070(5)
C49 0.250(9) 0.096(4) 0.066(3) 0.010(3) 0.044(4) -0.024(5)
C40 0.217(8) 0.136(5) 0.065(3) 0.049(3) 0.021(4) -0.010(5)
N2 0.076(4) 0.098(5) 0.129(7) 0.074(6) 0.038(5) 0.000(4)
N3 0.097(5) 0.119(6) 0.129(7) 0.081(6) 0.069(5) 0.066(5)
N1 0.118(6) 0.073(4) 0.133(7) 0.048(5) 0.081(6) 0.009(4)
N4 0.084(5) 0.075(4) 0.145(8) 0.045(5) 0.059(5) 0.037(4)
C56 0.126(11) 0.078(7) 0.113(9) 0.045(7) 0.065(9) 0.008(8)
C58 0.106(8) 0.110(10) 0.098(8) 0.053(8) 0.059(7) 0.041(7)
C55 0.124(10) 0.094(8) 0.105(9) 0.061(7) 0.040(8) 0.007(7)
C57 0.087(8) 0.110(9) 0.108(9) 0.046(8) 0.053(7) 0.034(8)
C53 0.187(11) 0.064(5) 0.084(6) 0.042(5) 0.036(7) -0.019(6)
C60 0.063(5) 0.186(11) 0.083(6) 0.034(7) 0.037(5) 0.059(6)
C54 0.102(7) 0.100(7) 0.161(11) 0.073(8) 0.073(8) 0.018(6)
C59 0.123(8) 0.104(7) 0.146(10) 0.072(7) 0.080(8) 0.059(7)

loop_
_atom_type_symbol
_atom_type_description
_atom_type_scat_dispersion_real
_atom_type_scat_dispersion_imag
_atom_type_scat_source
C C 0.0033 0.0016 'International Tables Vol C Tables 4.2.6.8 and 6.1.1.4'
H H 0.0000 0.0000 'International Tables Vol C Tables 4.2.6.8 and 6.1.1.4'
Co Co 0.3494 0.9721 'International Tables Vol C Tables 4.2.6.8 and 6.1.1.4'
N N 0.0061 0.0033 'International Tables Vol C Tables 4.2.6.8 and 6.1.1.4'
O O 0.0106 0.0060 'International Tables Vol C Tables 4.2.6.8 and 6.1.1.4'

loop_
_geom_angle_atom_site_label_1
_geom_angle_atom_site_label_2
_geom_angle_atom_site_label_3
_geom_angle
_geom_angle_site_symmetry_1
_geom_angle_site_symmetry_3
_geom_angle_publ_flag
O19 Co1 O18 117.78(10) . . ?
O19 Co1 O4 95.98(10) . 1_454 ?
O19 Co1 N12 104.40(12) . . ?
O18 Co1 O4 123.68(11) . 1_454 ?
O18 Co1 N12 105.12(11) . . ?
O4 Co1 N12 108.30(12) 1_454 . ?
O12 Co2 O23 117.56(10) . 2_565 ?
O12 Co2 O15 95.94(10) . . ?
O12 Co2 N10 104.34(12) . . ?
O23 Co2 O15 123.66(11) 2_565 . ?
O23 Co2 N10 105.41(11) 2_565 . ?
O15 Co2 N10 108.30(12) . . ?
O6 Co3 O7 117.76(10) . . ?
O6 Co3 O21 96.24(10) . 1_556 ?
O6 Co3 N6 104.24(12) . . ?
O7 Co3 O21 123.49(11) . 1_556 ?
O7 Co3 N6 105.28(12) . . ?
O21 Co3 N6 108.21(12) 1_556 . ?
O14 Co4 O2 117.75(10) . 2_677 ?
O14 Co4 O10 95.88(10) . 1_565 ?
O14 Co4 N8 104.32(12) . . ?
O2 Co4 O10 123.79(11) 2_677 1_565 ?
O2 Co4 N8 105.23(12) 2_677 . ?
O10 Co4 N8 108.24(12) 1_565 . ?
C12 O12 Co2 120.79(18) . . ?
C3 O6 Co3 121.10(19) . . ?
C28 O19 Co1 120.86(18) . . ?
C21 O18 Co1 109.1(2) . . ?
C29 O23 Co2 109.30(19) . 2_565 ?
C19 O14 Co4 120.95(19) . . ?
C10 O7 Co3 109.2(2) . . ?
C2 O2 Co4 109.2(2) . 2_677 ?
C20 O15 Co2 108.2(2) . . ?
C11 O10 Co4 108.3(2) . 1_545 ?
C30 O21 Co3 108.4(2) . 1_554 ?
C1 O4 Co1 108.2(2) . 1_656 ?
C47 N10 Co2 129.4(3) . . ?
C47 N10 C46 106.6(4) . . ?
C46 N10 Co2 124.0(3) . . ?
C50 N12 Co1 129.6(3) . . ?
C52 N12 Co1 124.7(3) . . ?
C52 N12 C50 105.7(4) . . ?
C16 C17 C12 121.0(2) . . ?
C16 C17 C18 119.4(3) . . ?
C18 C17 C12 119.6(3) . . ?
C39 N6 Co3 128.9(3) . . ?
C37 N6 Co3 124.1(3) . . ?
C37 N6 C39 107.0(4) . . ?
C27 C22 C19 119.6(3) . . ?
C23 C22 C27 119.6(3) . . ?
C23 C22 C19 120.8(3) . . ?
C36 C31 C32 119.4(3) . . ?
C36 C31 C28 120.7(2) . . ?
C32 C31 C28 119.9(3) . . ?
C8 C9 H9 119.8 . . ?
C8 C9 C4 120.4(3) . . ?
C4 C9 H9 119.8 . . ?
C42 N8 Co4 129.5(3) . . ?
C42 N8 C44 106.4(4) . . ?
C44 N8 Co4 124.0(3) . . ?
O12 C12 C17 115.8(2) . . ?
O11 C12 O12 124.3(3) . . ?
O11 C12 C17 119.9(3) . . ?
C31 C36 H36 119.7 . . ?
C31 C36 C35 120.5(3) . . ?
C35 C36 H36 119.7 . . ?
C31 C32 H32 119.8 . . ?
C33 C32 C31 120.5(3) . . ?
C33 C32 H32 119.8 . . ?
C36 C35 C30 120.6(3) . . ?
C34 C35 C36 119.3(3) . . ?
C34 C35 C30 120.1(3) . . ?
C9 C8 C3 120.9(3) . . ?
C7 C8 C9 119.5(3) . . ?
C7 C8 C3 119.6(3) . . ?
C8 C7 H7 119.8 . . ?
C6 C7 C8 120.3(3) . . ?
C6 C7 H7 119.8 . . ?
C22 C27 H27 119.8 . . ?
C22 C27 C26 120.3(3) . . ?
C26 C27 H27 119.8 . . ?
C17 C16 H16 119.7 . . ?
C15 C16 C17 120.6(3) . . ?
C15 C16 H16 119.7 . . ?
C17 C18 H18 119.9 . . ?
C13 C18 C17 120.3(3) . . ?
C13 C18 H18 119.9 . . ?
C22 C23 H23 119.7 . . ?
C22 C23 C24 120.5(3) . . ?
C24 C23 H23 119.7 . . ?
C16 C15 C11 120.6(3) . . ?
C14 C15 C16 119.5(3) . . ?
C14 C15 C11 119.9(3) . . ?
O14 C19 C22 116.0(3) . . ?
O13 C19 O14 124.2(3) . . ?
O13 C19 C22 119.8(3) . . ?
C7 C6 C5 119.6(3) . . ?
C7 C6 C2 119.9(3) . . ?
C5 C6 C2 120.4(3) . . ?
C9 C4 C1 120.3(3) . . ?
C5 C4 C9 119.4(3) . . ?
C5 C4 C1 120.3(3) . . ?
C24 C25 H25 119.6 . . ?
C24 C25 C26 120.9(3) . . ?
C26 C25 H25 119.6 . . ?
C23 C24 C20 120.6(3) . . ?
C25 C24 C23 119.3(3) . . ?
C25 C24 C20 120.2(3) . . ?
C27 C26 C25 119.4(3) . . ?
C27 C26 C21 120.2(3) . . ?
C25 C26 C21 120.4(3) . . ?
C32 C33 C34 119.5(3) . . ?
C32 C33 C29 120.1(3) . . ?
C34 C33 C29 120.4(3) . . ?
C15 C14 H14 119.7 . . ?
C15 C14 C13 120.6(3) . . ?
C13 C14 H14 119.7 . . ?
C35 C34 C33 120.7(3) . . ?
C35 C34 H34 119.7 . . ?
C33 C34 H34 119.7 . . ?
C18 C13 C14 119.5(3) . . ?
C18 C13 C10 120.2(3) . . ?
C14 C13 C10 120.2(3) . . ?
O19 C28 C31 115.8(2) . . ?
O20 C28 O19 124.3(3) . . ?
O20 C28 C31 119.9(3) . . ?
O6 C3 C8 116.1(2) . . ?
O5 C3 O6 124.6(3) . . ?
O5 C3 C8 119.3(3) . . ?
C6 C5 H5 119.6 . . ?
C4 C5 C6 120.8(3) . . ?
C4 C5 H5 119.6 . . ?
O23 C29 C33 117.8(3) . . ?
O24 C29 O23 122.7(3) . . ?
O24 C29 C33 119.4(3) . . ?
O2 C2 C6 117.9(3) . . ?
O1 C2 O2 122.8(3) . . ?
O1 C2 C6 119.2(3) . . ?
O7 C10 C13 117.7(3) . . ?
O8 C10 O7 122.6(3) . . ?
O8 C10 C13 119.7(3) . . ?
O18 C21 C26 117.7(3) . . ?
O17 C21 O18 122.7(3) . . ?
O17 C21 C26 119.5(3) . . ?
O10 C11 C15 118.2(3) . . ?
O9 C11 O10 122.2(3) . . ?
O9 C11 C15 119.5(3) . . ?
O21 C30 O22 122.5(3) . . ?
O21 C30 C35 118.3(3) . . ?
O22 C30 C35 119.2(3) . . ?
O4 C1 O3 122.4(3) . . ?
O4 C1 C4 118.3(3) . . ?
O3 C1 C4 119.3(3) . . ?
O15 C20 C24 118.2(3) . . ?
O16 C20 O15 122.2(3) . . ?
O16 C20 C24 119.6(3) . . ?
C50 N11 H11 125.6 . . ?
C51 N11 H11 125.6 . . ?
C51 N11 C50 108.9(4) . . ?
C42 N7 H7A 125.6 . . ?
C43 N7 H7A 125.6 . . ?
C43 N7 C42 108.8(4) . . ?
C39 N5 H5A 125.6 . . ?
C38 N5 H5A 125.6 . . ?
C38 N5 C39 108.9(4) . . ?
C47 N9 H9A 125.7 . . ?
C45 N9 H9A 125.7 . . ?
C45 N9 C47 108.5(4) . . ?
N10 C47 C48 126.1(4) . . ?
N9 C47 N10 110.7(5) . . ?
N9 C47 C48 123.2(4) . . ?
N12 C50 C49 126.1(4) . . ?
N11 C50 N12 110.4(5) . . ?
N11 C50 C49 123.4(4) . . ?
N8 C42 C41 126.7(4) . . ?
N7 C42 N8 110.8(5) . . ?
N7 C42 C41 122.5(4) . . ?
N6 C39 C40 126.4(4) . . ?
N5 C39 N6 109.9(4) . . ?
N5 C39 C40 123.8(4) . . ?
N10 C46 H46 127.1 . . ?
N10 C46 C45 105.8(5) . . ?
C45 C46 H46 127.1 . . ?
N6 C37 H37 126.9 . . ?
N6 C37 C38 106.2(5) . . ?
C38 C37 H37 126.9 . . ?
N5 C38 C37 107.8(4) . . ?
N5 C38 H38 126.1 . . ?
C37 C38 H38 126.1 . . ?
N11 C51 H51 126.5 . . ?
N11 C51 C52 106.9(4) . . ?
C52 C51 H51 126.5 . . ?
N9 C45 C46 108.0(4) . . ?
N9 C45 H45 126.0 . . ?
C46 C45 H45 126.0 . . ?
N8 C44 H44 126.9 . . ?
N8 C44 C43 106.1(5) . . ?
C43 C44 H44 126.9 . . ?
N7 C43 C44 107.6(4) . . ?
N7 C43 H43 126.2 . . ?
C44 C43 H43 126.2 . . ?
N12 C52 C51 107.8(5) . . ?
N12 C52 H52 126.1 . . ?
C51 C52 H52 126.1 . . ?
C42 C41 H41A 109.5 . . ?
C42 C41 H41B 109.5 . . ?
C42 C41 H41C 109.5 . . ?
H41A C41 H41B 109.5 . . ?
H41A C41 H41C 109.5 . . ?
H41B C41 H41C 109.5 . . ?
C47 C48 H48A 109.5 . . ?
C47 C48 H48B 109.5 . . ?
C47 C48 H48C 109.5 . . ?
H48A C48 H48B 109.5 . . ?
H48A C48 H48C 109.5 . . ?
H48B C48 H48C 109.5 . . ?
C50 C49 H49A 109.5 . . ?
C50 C49 H49B 109.5 . . ?
C50 C49 H49C 109.5 . . ?
H49A C49 H49B 109.5 . . ?
H49A C49 H49C 109.5 . . ?
H49B C49 H49C 109.5 . . ?
C39 C40 H40A 109.5 . . ?
C39 C40 H40B 109.5 . . ?
C39 C40 H40C 109.5 . . ?
H40A C40 H40B 109.5 . . ?
H40A C40 H40C 109.5 . . ?
H40B C40 H40C 109.5 . . ?
C56 N2 H2 122.9 . . ?
C56 N2 C54 114.1(9) . . ?
C54 N2 H2 122.9 . . ?
C57 N3 H3 123.3 . . ?
C57 N3 C59 113.4(9) . . ?
C59 N3 H3 123.3 . . ?
C55 N1 H1 122.9 . . ?
C55 N1 C54 114.3(9) . . ?
C54 N1 H1 122.9 . . ?
C58 N4 H4 123.0 . . ?
C58 N4 C59 114.0(9) . . ?
C59 N4 H4 123.0 . . ?
N2 C56 H56 126.4 . . ?
C55 C56 N2 107.3(11) . . ?
C55 C56 H56 126.4 . . ?
N4 C58 H58 126.3 . . ?
C57 C58 N4 107.4(11) . . ?
C57 C58 H58 126.3 . . ?
N1 C55 H55 126.8 . . ?
C56 C55 N1 106.4(11) . . ?
C56 C55 H55 126.8 . . ?
N3 C57 H57 126.0 . . ?
C58 C57 N3 108.0(11) . . ?
C58 C57 H57 126.0 . . ?
H53A C53 H53B 109.5 . . ?
H53A C53 H53C 109.5 . . ?
H53B C53 H53C 109.5 . . ?
C54 C53 H53A 109.5 . . ?
C54 C53 H53B 109.5 . . ?
C54 C53 H53C 109.5 . . ?
H60A C60 H60B 109.5 . . ?
H60A C60 H60C 109.5 . . ?
H60B C60 H60C 109.5 . . ?
C59 C60 H60A 109.5 . . ?
C59 C60 H60B 109.5 . . ?
C59 C60 H60C 109.5 . . ?
N2 C54 C53 131.7(9) . . ?
N1 C54 N2 97.6(10) . . ?
N1 C54 C53 130.7(10) . . ?
N3 C59 N4 96.7(9) . . ?
C60 C59 N3 132.3(10) . . ?
C60 C59 N4 130.9(9) . . ?

loop_
_geom_bond_atom_site_label_1
_geom_bond_atom_site_label_2
_geom_bond_distance
_geom_bond_site_symmetry_2
_geom_bond_publ_flag
Co1 O19 1.968(2) . ?
Co1 O18 1.986(2) . ?
Co1 O4 1.997(2) 1_454 ?
Co1 N12 2.014(3) . ?
Co2 O12 1.968(2) . ?
Co2 O23 1.984(2) 2_565 ?
Co2 O15 1.993(2) . ?
Co2 N10 2.021(3) . ?
Co3 O6 1.970(2) . ?
Co3 O7 1.984(2) . ?
Co3 O21 1.996(2) 1_556 ?
Co3 N6 2.019(3) . ?
Co4 O14 1.967(2) . ?
Co4 O2 1.982(2) 2_677 ?
Co4 O10 1.990(2) 1_565 ?
Co4 N8 2.021(3) . ?
O12 C12 1.254(4) . ?
O6 C3 1.245(4) . ?
O19 C28 1.258(4) . ?
O18 C21 1.254(4) . ?
O23 C29 1.246(4) . ?
O14 C19 1.253(4) . ?
O7 C10 1.250(4) . ?
O2 C2 1.245(4) . ?
O11 C12 1.232(4) . ?
O13 C19 1.232(4) . ?
O15 C20 1.248(4) . ?
O10 C11 1.251(4) . ?
O21 C30 1.242(4) . ?
O5 C3 1.238(4) . ?
O4 C1 1.242(4) . ?
O20 C28 1.237(4) . ?
N10 C47 1.337(5) . ?
N10 C46 1.347(6) . ?
N12 C50 1.348(5) . ?
N12 C52 1.333(6) . ?
C17 C12 1.502(4) . ?
C17 C16 1.387(4) . ?
C17 C18 1.393(4) . ?
N6 C39 1.354(5) . ?
N6 C37 1.340(6) . ?
C22 C27 1.387(4) . ?
C22 C23 1.384(4) . ?
C22 C19 1.506(4) . ?
O3 C1 1.244(4) . ?
O9 C11 1.238(4) . ?
C31 C36 1.388(4) . ?
C31 C32 1.390(4) . ?
C31 C28 1.499(4) . ?
C9 H9 0.9300 . ?
C9 C8 1.390(4) . ?
C9 C4 1.395(4) . ?
O16 C20 1.237(4) . ?
N8 C42 1.331(5) . ?
N8 C44 1.352(6) . ?
O22 C30 1.245(4) . ?
O8 C10 1.240(4) . ?
O1 C2 1.245(4) . ?
C36 H36 0.9300 . ?
C36 C35 1.390(4) . ?
O17 C21 1.243(4) . ?
C32 H32 0.9300 . ?
C32 C33 1.383(4) . ?
C35 C34 1.381(4) . ?
C35 C30 1.500(4) . ?
C8 C7 1.387(4) . ?
C8 C3 1.502(4) . ?
C7 H7 0.9300 . ?
C7 C6 1.386(4) . ?
C27 H27 0.9300 . ?
C27 C26 1.387(4) . ?
O24 C29 1.240(4) . ?
C16 H16 0.9300 . ?
C16 C15 1.385(4) . ?
C18 H18 0.9300 . ?
C18 C13 1.385(4) . ?
C23 H23 0.9300 . ?
C23 C24 1.393(4) . ?
C15 C14 1.383(4) . ?
C15 C11 1.498(5) . ?
C6 C5 1.389(4) . ?
C6 C2 1.502(4) . ?
C4 C5 1.375(4) . ?
C4 C1 1.504(5) . ?
C25 H25 0.9300 . ?
C25 C24 1.377(4) . ?
C25 C26 1.389(4) . ?
C24 C20 1.498(4) . ?
C26 C21 1.490(4) . ?
C33 C34 1.392(4) . ?
C33 C29 1.500(4) . ?
C14 H14 0.9300 . ?
C14 C13 1.390(4) . ?
C34 H34 0.9300 . ?
C13 C10 1.495(4) . ?
C5 H5 0.9300 . ?
N11 H11 0.8600 . ?
N11 C50 1.317(6) . ?
N11 C51 1.300(6) . ?
N7 H7A 0.8600 . ?
N7 C42 1.321(6) . ?
N7 C43 1.293(6) . ?
N5 H5A 0.8600 . ?
N5 C39 1.321(6) . ?
N5 C38 1.300(6) . ?
N9 H9A 0.8600 . ?
N9 C47 1.323(6) . ?
N9 C45 1.288(6) . ?
C47 C48 1.496(7) . ?
C50 C49 1.493(7) . ?
C42 C41 1.488(7) . ?
C39 C40 1.478(7) . ?
C46 H46 0.9300 . ?
C46 C45 1.416(7) . ?
C37 H37 0.9300 . ?
C37 C38 1.414(7) . ?
C38 H38 0.9300 . ?
C51 H51 0.9300 . ?
C51 C52 1.400(7) . ?
C45 H45 0.9300 . ?
C44 H44 0.9300 . ?
C44 C43 1.413(7) . ?
C43 H43 0.9300 . ?
C52 H52 0.9300 . ?
C41 H41A 0.9600 . ?
C41 H41B 0.9600 . ?
C41 H41C 0.9600 . ?
C48 H48A 0.9600 . ?
C48 H48B 0.9600 . ?
C48 H48C 0.9600 . ?
C49 H49A 0.9600 . ?
C49 H49B 0.9600 . ?
C49 H49C 0.9600 . ?
C40 H40A 0.9600 . ?
C40 H40B 0.9600 . ?
C40 H40C 0.9600 . ?
N2 H2 0.8600 . ?
N2 C56 1.332(14) . ?
N2 C54 1.400(14) . ?
N3 H3 0.8600 . ?
N3 C57 1.348(14) . ?
N3 C59 1.390(13) . ?
N1 H1 0.8600 . ?
N1 C55 1.345(15) . ?
N1 C54 1.392(13) . ?
N4 H4 0.8600 . ?
N4 C58 1.317(14) . ?
N4 C59 1.430(14) . ?
C56 H56 0.9300 . ?
C56 C55 1.321(17) . ?
C58 H58 0.9300 . ?
C58 C57 1.292(17) . ?
C55 H55 0.9300 . ?
C57 H57 0.9300 . ?
C53 H53A 0.9600 . ?
C53 H53B 0.9600 . ?
C53 H53C 0.9600 . ?
C53 C54 1.420(15) . ?
C60 H60A 0.9600 . ?
C60 H60B 0.9600 . ?
C60 H60C 0.9600 . ?
C60 C59 1.371(15) . ?

loop_
_geom_torsion_atom_site_label_1
_geom_torsion_atom_site_label_2
_geom_torsion_atom_site_label_3
_geom_torsion_atom_site_label_4
_geom_torsion
_geom_torsion_site_symmetry_1
_geom_torsion_site_symmetry_2
_geom_torsion_site_symmetry_3
_geom_torsion_site_symmetry_4
_geom_torsion_publ_flag
Co1 O19 C28 O20 0.2(5) . . . . ?
Co1 O19 C28 C31 -178.23(19) . . . . ?
Co1 O18 C21 O17 10.0(5) . . . . ?
Co1 O18 C21 C26 -167.1(2) . . . . ?
Co1 O4 C1 O3 -0.7(5) 1_656 . . . ?
Co1 O4 C1 C4 179.8(3) 1_656 . . . ?
Co1 N12 C50 N11 -176.2(3) . . . . ?
Co1 N12 C50 C49 5.0(8) . . . . ?
Co1 N12 C52 C51 173.9(4) . . . . ?
Co2 O12 C12 O11 -0.6(5) . . . . ?
Co2 O12 C12 C17 177.95(19) . . . . ?
Co2 O23 C29 O24 10.6(5) 2_565 . . . ?
Co2 O23 C29 C33 -167.2(2) 2_565 . . . ?
Co2 O15 C20 O16 0.2(5) . . . . ?
Co2 O15 C20 C24 -179.6(3) . . . . ?
Co2 N10 C47 N9 176.2(3) . . . . ?
Co2 N10 C47 C48 -5.7(8) . . . . ?
Co2 N10 C46 C45 -173.5(3) . . . . ?
Co3 O6 C3 O5 -0.1(5) . . . . ?
Co3 O6 C3 C8 178.06(19) . . . . ?
Co3 O7 C10 O8 -10.1(5) . . . . ?
Co3 O7 C10 C13 167.3(2) . . . . ?
Co3 O21 C30 O22 0.5(5) 1_554 . . . ?
Co3 O21 C30 C35 -179.4(3) 1_554 . . . ?
Co3 N6 C39 N5 176.8(3) . . . . ?
Co3 N6 C39 C40 -5.1(8) . . . . ?
Co3 N6 C37 C38 -174.3(3) . . . . ?
Co4 O14 C19 O13 -0.1(5) . . . . ?
Co4 O14 C19 C22 -178.06(19) . . . . ?
Co4 O2 C2 O1 -10.8(5) 2_677 . . . ?
Co4 O2 C2 C6 167.3(2) 2_677 . . . ?
Co4 O10 C11 O9 0.2(5) 1_545 . . . ?
Co4 O10 C11 C15 179.6(3) 1_545 . . . ?
Co4 N8 C42 N7 -175.9(3) . . . . ?
Co4 N8 C42 C41 4.6(8) . . . . ?
Co4 N8 C44 C43 173.6(4) . . . . ?
N10 C46 C45 N9 -6.4(7) . . . . ?
C17 C16 C15 C14 0.8(5) . . . . ?
C17 C16 C15 C11 -178.0(3) . . . . ?
C17 C18 C13 C14 1.3(5) . . . . ?
C17 C18 C13 C10 -177.4(3) . . . . ?
N6 C37 C38 N5 -5.7(7) . . . . ?
C22 C27 C26 C25 -1.5(5) . . . . ?
C22 C27 C26 C21 177.5(3) . . . . ?
C22 C23 C24 C25 -0.7(5) . . . . ?
C22 C23 C24 C20 178.1(3) . . . . ?
C31 C36 C35 C34 -0.9(5) . . . . ?
C31 C36 C35 C30 178.3(3) . . . . ?
C31 C32 C33 C34 -1.4(5) . . . . ?
C31 C32 C33 C29 177.5(3) . . . . ?
C9 C8 C7 C6 -1.1(4) . . . . ?
C9 C8 C3 O6 -179.4(3) . . . . ?
C9 C8 C3 O5 -1.1(5) . . . . ?
C9 C4 C5 C6 -1.2(5) . . . . ?
C9 C4 C1 O4 -8.8(5) . . . . ?
C9 C4 C1 O3 171.7(4) . . . . ?
N8 C44 C43 N7 5.7(7) . . . . ?
C12 C17 C16 C15 178.4(3) . . . . ?
C12 C17 C18 C13 -179.5(3) . . . . ?
C36 C31 C32 C33 1.5(4) . . . . ?
C36 C31 C28 O19 179.3(3) . . . . ?
C36 C31 C28 O20 0.8(5) . . . . ?
C36 C35 C34 C33 1.1(5) . . . . ?
C36 C35 C30 O21 8.3(5) . . . . ?
C36 C35 C30 O22 -171.6(4) . . . . ?
C32 C31 C36 C35 -0.3(5) . . . . ?
C32 C31 C28 O19 1.3(4) . . . . ?
C32 C31 C28 O20 -177.2(3) . . . . ?
C32 C33 C34 C35 0.1(5) . . . . ?
C32 C33 C29 O23 17.5(5) . . . . ?
C32 C33 C29 O24 -160.4(4) . . . . ?
C8 C9 C4 C5 0.9(5) . . . . ?
C8 C9 C4 C1 -178.0(3) . . . . ?
C8 C7 C6 C5 0.9(5) . . . . ?
C8 C7 C6 C2 -177.6(3) . . . . ?
C7 C8 C3 O6 -1.0(4) . . . . ?
C7 C8 C3 O5 177.3(3) . . . . ?
C7 C6 C5 C4 0.3(5) . . . . ?
C7 C6 C2 O2 -17.4(5) . . . . ?
C7 C6 C2 O1 160.7(3) . . . . ?
C27 C22 C23 C24 -0.5(5) . . . . ?
C27 C22 C19 O14 1.0(4) . . . . ?
C27 C22 C19 O13 -177.1(3) . . . . ?
C27 C26 C21 O18 17.0(5) . . . . ?
C27 C26 C21 O17 -160.2(4) . . . . ?
C16 C17 C12 O12 -179.7(3) . . . . ?
C16 C17 C12 O11 -1.1(5) . . . . ?
C16 C17 C18 C13 -1.2(4) . . . . ?
C16 C15 C14 C13 -0.7(5) . . . . ?
C16 C15 C11 O10 -7.9(5) . . . . ?
C16 C15 C11 O9 171.5(4) . . . . ?
C18 C17 C12 O12 -1.5(4) . . . . ?
C18 C17 C12 O11 177.1(3) . . . . ?
C18 C17 C16 C15 0.1(5) . . . . ?
C18 C13 C10 O7 -17.3(5) . . . . ?
C18 C13 C10 O8 160.2(4) . . . . ?
C23 C22 C27 C26 1.6(4) . . . . ?
C23 C22 C19 O14 179.2(3) . . . . ?
C23 C22 C19 O13 1.2(5) . . . . ?
C23 C24 C20 O15 8.4(5) . . . . ?
C23 C24 C20 O16 -171.4(4) . . . . ?
C15 C14 C13 C18 -0.3(5) . . . . ?
C15 C14 C13 C10 178.4(3) . . . . ?
C19 C22 C27 C26 179.8(3) . . . . ?
C19 C22 C23 C24 -178.7(3) . . . . ?
C4 C9 C8 C7 0.2(5) . . . . ?
C4 C9 C8 C3 178.6(3) . . . . ?
C25 C24 C20 O15 -172.7(3) . . . . ?
C25 C24 C20 O16 7.5(6) . . . . ?
C25 C26 C21 O18 -164.0(3) . . . . ?
C25 C26 C21 O17 18.8(5) . . . . ?
C24 C25 C26 C27 0.3(5) . . . . ?
C24 C25 C26 C21 -178.7(3) . . . . ?
C26 C25 C24 C23 0.8(5) . . . . ?
C26 C25 C24 C20 -178.1(3) . . . . ?
C14 C15 C11 O10 173.2(3) . . . . ?
C14 C15 C11 O9 -7.4(6) . . . . ?
C14 C13 C10 O7 164.0(3) . . . . ?
C14 C13 C10 O8 -18.5(5) . . . . ?
C34 C35 C30 O21 -172.5(3) . . . . ?
C34 C35 C30 O22 7.6(6) . . . . ?
C34 C33 C29 O23 -163.7(3) . . . . ?
C34 C33 C29 O24 18.4(5) . . . . ?
C28 C31 C36 C35 -178.4(3) . . . . ?
C28 C31 C32 C33 179.6(3) . . . . ?
C3 C8 C7 C6 -179.6(3) . . . . ?
C5 C6 C2 O2 164.1(3) . . . . ?
C5 C6 C2 O1 -17.8(5) . . . . ?
C5 C4 C1 O4 172.4(3) . . . . ?
C5 C4 C1 O3 -7.2(6) . . . . ?
C29 C33 C34 C35 -178.8(3) . . . . ?
C2 C6 C5 C4 178.7(3) . . . . ?
C11 C15 C14 C13 178.1(3) . . . . ?
C30 C35 C34 C33 -178.2(3) . . . . ?
C1 C4 C5 C6 177.7(3) . . . . ?
N11 C51 C52 N12 5.4(7) . . . . ?
C47 N10 C46 C45 5.1(6) . . . . ?
C47 N9 C45 C46 5.1(7) . . . . ?
C50 N12 C52 C51 -4.6(6) . . . . ?
C50 N11 C51 C52 -4.1(7) . . . . ?
C42 N8 C44 C43 -4.7(6) . . . . ?
C42 N7 C43 C44 -4.4(7) . . . . ?
C39 N6 C37 C38 4.7(6) . . . . ?
C39 N5 C38 C37 4.5(7) . . . . ?
C46 N10 C47 N9 -2.2(6) . . . . ?
C46 N10 C47 C48 175.9(6) . . . . ?
C37 N6 C39 N5 -2.1(6) . . . . ?
C37 N6 C39 C40 176.0(6) . . . . ?
C38 N5 C39 N6 -1.6(6) . . . . ?
C38 N5 C39 C40 -179.8(6) . . . . ?
C51 N11 C50 N12 1.3(7) . . . . ?
C51 N11 C50 C49 -179.9(6) . . . . ?
C45 N9 C47 N10 -1.9(7) . . . . ?
C45 N9 C47 C48 179.9(6) . . . . ?
C44 N8 C42 N7 2.3(6) . . . . ?
C44 N8 C42 C41 -177.2(6) . . . . ?
C43 N7 C42 N8 1.4(7) . . . . ?
C43 N7 C42 C41 -179.1(6) . . . . ?
C52 N12 C50 N11 2.2(6) . . . . ?
C52 N12 C50 C49 -176.6(6) . . . . ?
N2 C56 C55 N1 6(3) . . . . ?
N4 C58 C57 N3 -7(3) . . . . ?
C56 N2 C54 N1 1.4(14) . . . . ?
C56 N2 C54 C53 -176.8(15) . . . . ?
C58 N4 C59 N3 -2.4(14) . . . . ?
C58 N4 C59 C60 175.4(15) . . . . ?
C55 N1 C54 N2 2.7(15) . . . . ?
C55 N1 C54 C53 -179.0(15) . . . . ?
C57 N3 C59 N4 -2.0(14) . . . . ?
C57 N3 C59 C60 -179.8(16) . . . . ?
C54 N2 C56 C55 -5(2) . . . . ?
C54 N1 C55 C56 -6(3) . . . . ?
C59 N3 C57 C58 6(2) . . . . ?
C59 N4 C58 C57 6(2) . . . . ?

loop_
_smtbx_masks_void_nr
_smtbx_masks_void_average_x
_smtbx_masks_void_average_y
_smtbx_masks_void_average_z
_smtbx_masks_void_volume
_smtbx_masks_void_count_electrons
_smtbx_masks_void_content
1 0.058 -0.842 -0.547 1973.0 504.3 ?
2 0.367 0.100 0.463 7.1 0.0 ?
3 0.633 0.900 0.537 7.1 0.0 ?
